data_7205971
loop_
_publ_author_name
'Cucos, Andrei'
'Ursu, Andrei'
'Madalan, Augustin M.'
'Duhayon, Carine'
'Sutter, Jean-Pascal'
'Andruh, Marius'

_publ_section_title
;
 Co-crystallization of coordination compounds through
 second-coordination sphere interactions
;
_journal_issue 11
_journal_name_full CrystEngComm
_journal_page_first 3756
_journal_paper_doi 10.1039/c1ce05112a
_journal_volume 13
_journal_year 2011
_chemical_formula_sum 'C36 H40 Cl N5 Ni2 O12'
_chemical_formula_weight 887.60
_chemical_name_systematic
;
?
;
_space_group_IT_number 2
_symmetry_cell_setting triclinic
_symmetry_space_group_name_Hall '-P 1'
_symmetry_space_group_name_H-M 'P -1'
_atom_sites_solution_hydrogens geom
_atom_sites_solution_primary direct
_atom_sites_solution_secondary difmap
_audit_creation_method SHELXL-97
_cell_angle_alpha 65.755(9)
_cell_angle_beta 74.110(9)
_cell_angle_gamma 65.063(9)
_cell_formula_units_Z 2
_cell_length_a 11.5278(15)
_cell_length_b 12.7865(15)
_cell_length_c 15.6274(17)
_cell_measurement_reflns_used 8693
_cell_measurement_temperature 293(2)
_cell_measurement_theta_max 26.00
_cell_measurement_theta_min 2.85
_cell_volume 1890.3(4)
_computing_cell_refinement X-Area
_computing_data_collection X-Area
_computing_data_reduction X-Area
_computing_structure_refinement 'SHELXL-97 (Sheldrick, 1997)'
_computing_structure_solution 'SHELXS-97 (Sheldrick, 1997)'
_diffrn_ambient_temperature 293(2)
_diffrn_measured_fraction_theta_full 0.957
_diffrn_measured_fraction_theta_max 0.957
_diffrn_measurement_device_type 'STOE-IPDS II'
_diffrn_measurement_method 'omega scans'
_diffrn_radiation_monochromator graphite
_diffrn_radiation_source 'fine-focus sealed tube'
_diffrn_radiation_type MoK\a
_diffrn_radiation_wavelength 0.71073
_diffrn_reflns_av_R_equivalents 0.0577
_diffrn_reflns_av_sigmaI/netI 0.1068
_diffrn_reflns_limit_h_max 14
_diffrn_reflns_limit_h_min -14
_diffrn_reflns_limit_k_max 15
_diffrn_reflns_limit_k_min -15
_diffrn_reflns_limit_l_max 19
_diffrn_reflns_limit_l_min -18
_diffrn_reflns_number 15709
_diffrn_reflns_theta_full 26.04
_diffrn_reflns_theta_max 26.04
_diffrn_reflns_theta_min 2.85
_exptl_absorpt_coefficient_mu 1.137
_exptl_absorpt_correction_T_max 0.8379
_exptl_absorpt_correction_T_min 0.7762
_exptl_absorpt_correction_type multi-scan
_exptl_absorpt_process_details
;
[c.f. r.h. blessing, acta cryst. (1995), a51, 33-38]
;
_exptl_crystal_colour brown
_exptl_crystal_density_diffrn 1.559
_exptl_crystal_density_meas ?
_exptl_crystal_density_method 'not measured'
_exptl_crystal_description prism
_exptl_crystal_F_000 920
_exptl_crystal_size_max 0.3
_exptl_crystal_size_mid 0.25
_exptl_crystal_size_min 0.05
_refine_diff_density_max 0.304
_refine_diff_density_min -0.388
_refine_diff_density_rms 0.057
_refine_ls_extinction_method none
_refine_ls_goodness_of_fit_ref 0.930
_refine_ls_hydrogen_treatment mixed
_refine_ls_matrix_type full
_refine_ls_number_parameters 525
_refine_ls_number_reflns 7153
_refine_ls_number_restraints 10
_refine_ls_restrained_S_all 0.929
_refine_ls_R_factor_all 0.1276
_refine_ls_R_factor_gt 0.0585
_refine_ls_shift/su_max 0.001
_refine_ls_shift/su_mean 0.000
_refine_ls_structure_factor_coef Fsqd
_refine_ls_weighting_details 'calc w=1/[\s^2^(Fo^2^)+(0.0263P)^2^+0.0000P] where P=(Fo^2^+2Fc^2^)/3'
_refine_ls_weighting_scheme calc
_refine_ls_wR_factor_gt 0.0768
_refine_ls_wR_factor_ref 0.0894
_reflns_number_gt 4021
_reflns_number_total 7153
_reflns_threshold_expression >2sigma(I)
_cod_data_source_file c1ce05112a.txt
_cod_data_source_block shelxl
_cod_depositor_comments
;
The following automatic conversions were performed:
'_symmetry_cell_setting' value 'Triclinic' changed to 'triclinic'
according to '/home/saulius/struct/CIF-dictionaries/cif_core.dic'
dictionary named 'cif_core.dic' version 2.4.1 from 2010-06-29.

Automatic conversion script
Id: cif_fix_enum 1555 2011-01-17 13:19:09Z saulius 

The following automatic conversions were performed:

'_exptl_crystal_density_meas' value 'not measured' was changed to '?'
- the value is perceived as not measured.

Automatic conversion script
Id: cif_fix_values 3008 2015-01-20 13:52:24Z robertas 
;
_cod_original_sg_symbol_H-M P-1
_cod_database_code 7205971

loop_
_symmetry_equiv_pos_as_xyz
'x, y, z'
'-x, -y, -z'

loop_
_atom_site_label
_atom_site_type_symbol
_atom_site_fract_x
_atom_site_fract_y
_atom_site_fract_z
_atom_site_U_iso_or_equiv
_atom_site_adp_type
_atom_site_occupancy
_atom_site_symmetry_multiplicity
_atom_site_calc_flag
_atom_site_refinement_flags
_atom_site_disorder_assembly
_atom_site_disorder_group
C1 C 0.7307(7) 0.5222(5) 0.9657(4) 0.103(2) Uani 1 1 d . . .
H1A H 0.8196 0.4704 0.9605 0.154 Uiso 1 1 calc R . .
H1B H 0.6909 0.5323 0.9150 0.154 Uiso 1 1 calc R . .
H1C H 0.6871 0.4853 1.0251 0.154 Uiso 1 1 calc R . .
C2 C 0.7546(5) 0.6447(5) 1.0359(3) 0.0589(15) Uani 1 1 d . . .
C3 C 0.8069(6) 0.5451(5) 1.1120(4) 0.0743(17) Uani 1 1 d . . .
H3 H 0.8232 0.4667 1.1136 0.089 Uiso 1 1 calc R . .
C4 C 0.8351(7) 0.5589(7) 1.1851(4) 0.095(2) Uani 1 1 d . . .
H4 H 0.8731 0.4901 1.2345 0.114 Uiso 1 1 calc R . .
C5 C 0.8080(6) 0.6733(7) 1.1861(3) 0.0787(19) Uani 1 1 d . . .
H5 H 0.8252 0.6823 1.2370 0.094 Uiso 1 1 calc R . .
C6 C 0.7537(5) 0.7781(6) 1.1095(3) 0.0561(14) Uani 1 1 d . . .
C7 C 0.7276(5) 0.7658(5) 1.0322(3) 0.0491(13) Uani 1 1 d . . .
C8 C 0.7163(5) 0.8951(7) 1.1161(4) 0.0663(17) Uani 1 1 d . . .
H8 H 0.7283 0.8972 1.1717 0.080 Uiso 1 1 calc R . .
C9 C 0.6149(6) 1.1141(6) 1.0730(4) 0.083(2) Uani 1 1 d . . .
H9A H 0.6643 1.1085 1.1170 0.100 Uiso 1 1 calc R . .
H9B H 0.5260 1.1288 1.1016 0.100 Uiso 1 1 calc R . .
C10 C 0.6224(6) 1.2157(6) 0.9834(4) 0.081(2) Uani 1 1 d . . .
H10A H 0.7075 1.2211 0.9684 0.098 Uiso 1 1 calc R . .
H10B H 0.5595 1.2930 0.9889 0.098 Uiso 1 1 calc R . .
C11 C 0.5555(5) 1.2774(5) 0.8328(4) 0.0566(15) Uani 1 1 d . . .
H11 H 0.5410 1.3559 0.8300 0.068 Uiso 1 1 calc R . .
C12 C 0.5311(4) 1.2665(4) 0.7527(3) 0.0445(12) Uani 1 1 d . . .
C13 C 0.4841(5) 1.3724(4) 0.6759(4) 0.0603(15) Uani 1 1 d . . .
H13 H 0.4697 1.4487 0.6779 0.072 Uiso 1 1 calc R . .
C14 C 0.4596(5) 1.3655(4) 0.5990(4) 0.0596(15) Uani 1 1 d . . .
H14 H 0.4296 1.4368 0.5486 0.071 Uiso 1 1 calc R . .
C15 C 0.4791(4) 1.2510(4) 0.5943(3) 0.0463(13) Uani 1 1 d . . .
H15 H 0.4623 1.2464 0.5413 0.056 Uiso 1 1 calc R . .
C16 C 0.5237(4) 1.1459(4) 0.6700(3) 0.0332(10) Uani 1 1 d . . .
C17 C 0.5517(4) 1.1503(4) 0.7508(3) 0.0338(10) Uani 1 1 d . . .
C18 C 0.5303(5) 1.0164(4) 0.5920(3) 0.0488(13) Uani 1 1 d . . .
H18A H 0.4438 1.0629 0.5763 0.073 Uiso 1 1 calc R . .
H18B H 0.5487 0.9312 0.6045 0.073 Uiso 1 1 calc R . .
H18C H 0.5897 1.0446 0.5401 0.073 Uiso 1 1 calc R . .
C19 C -0.0262(6) 1.1922(6) 0.0768(4) 0.082(2) Uani 1 1 d . . .
H19A H 0.0342 1.1709 0.0252 0.124 Uiso 1 1 calc R . .
H19B H -0.0472 1.2772 0.0665 0.124 Uiso 1 1 calc R . .
H19C H -0.1032 1.1779 0.0806 0.124 Uiso 1 1 calc R . .
C20 C 0.0610(4) 0.9959(5) 0.1925(3) 0.0414(11) Uani 1 1 d . . .
C21 C 0.0458(5) 0.9336(6) 0.1448(4) 0.0629(16) Uani 1 1 d . . .
H21 H 0.0116 0.9766 0.0875 0.076 Uiso 1 1 calc R . .
C22 C 0.0816(6) 0.8052(7) 0.1824(5) 0.080(2) Uani 1 1 d . . .
H22 H 0.0715 0.7638 0.1496 0.096 Uiso 1 1 calc R . .
C23 C 0.1303(6) 0.7423(6) 0.2650(5) 0.0753(19) Uani 1 1 d . . .
H23 H 0.1561 0.6573 0.2880 0.090 Uiso 1 1 calc R . .
C24 C 0.1432(5) 0.8039(4) 0.3183(4) 0.0495(13) Uani 1 1 d . . .
C25 C 0.1099(4) 0.9317(4) 0.2813(3) 0.0354(10) Uani 1 1 d . . .
C26 C 0.1820(5) 0.7349(4) 0.4101(4) 0.0558(16) Uani 1 1 d . . .
H26 H 0.2066 0.6502 0.4294 0.067 Uiso 1 1 calc R . .
C27 C 0.2333(5) 0.6981(5) 0.5611(4) 0.0666(18) Uani 1 1 d . . .
H27A H 0.2106 0.6254 0.5844 0.080 Uiso 1 1 calc R . .
H27B H 0.3263 0.6730 0.5553 0.080 Uiso 1 1 calc R . .
C28 C 0.1705(5) 0.7693(5) 0.6264(3) 0.0684(17) Uani 1 1 d . . .
H28A H 0.0827 0.7711 0.6487 0.082 Uiso 1 1 calc R . .
H28B H 0.2175 0.7327 0.6806 0.082 Uiso 1 1 calc R . .
C29 C 0.1770(5) 0.9605(6) 0.6133(4) 0.0658(17) Uani 1 1 d . . .
H29 H 0.1870 0.9235 0.6773 0.079 Uiso 1 1 calc R . .
C30 C 0.1689(4) 1.0850(6) 0.5714(4) 0.0533(14) Uani 1 1 d . . .
C31 C 0.1804(5) 1.1451(8) 0.6251(4) 0.081(2) Uani 1 1 d . . .
H31 H 0.1955 1.1024 0.6879 0.097 Uiso 1 1 calc R . .
C32 C 0.1696(6) 1.2647(9) 0.5858(6) 0.099(3) Uani 1 1 d . . .
H32 H 0.1776 1.3032 0.6219 0.119 Uiso 1 1 calc R . .
C33 C 0.1468(5) 1.3296(6) 0.4931(5) 0.082(2) Uani 1 1 d . . .
H33 H 0.1396 1.4115 0.4670 0.098 Uiso 1 1 calc R . .
C34 C 0.1347(5) 1.2739(5) 0.4392(4) 0.0540(14) Uani 1 1 d . . .
C35 C 0.1449(4) 1.1494(5) 0.4767(4) 0.0437(12) Uani 1 1 d . . .
C36 C 0.1195(6) 1.4517(5) 0.2996(5) 0.096(2) Uani 1 1 d . . .
H36A H 0.0590 1.5048 0.3335 0.145 Uiso 1 1 calc R . .
H36B H 0.0993 1.4833 0.2360 0.145 Uiso 1 1 calc R . .
H36C H 0.2051 1.4473 0.2984 0.145 Uiso 1 1 calc R . .
N1 N 0.6669(4) 1.0002(5) 1.0522(3) 0.0552(13) Uani 1 1 d . . .
N2 N 0.5954(4) 1.1893(4) 0.9080(3) 0.0522(11) Uani 1 1 d . . .
N3 N 0.1861(4) 0.7799(3) 0.4683(3) 0.0441(11) Uani 1 1 d . . .
N4 N 0.1719(4) 0.8932(4) 0.5726(3) 0.0509(11) Uani 1 1 d . . .
N5 N 0.7524(3) 0.8316(3) 0.7751(2) 0.0324(8) Uani 1 1 d D . .
Ni1 Ni 0.63437(6) 1.02451(6) 0.93399(4) 0.03956(19) Uani 1 1 d . . .
Ni2 Ni 0.15260(6) 0.94221(5) 0.44669(4) 0.03258(17) Uani 1 1 d . . .
O1 O 0.7226(4) 0.6391(3) 0.9607(3) 0.0721(12) Uani 1 1 d . . .
O2 O 0.6809(3) 0.8574(3) 0.9577(2) 0.0511(9) Uani 1 1 d . . .
O3 O 0.5961(3) 1.0467(2) 0.81934(19) 0.0351(7) Uani 1 1 d . . .
O4 O 0.5430(3) 1.0316(3) 0.6736(2) 0.0456(8) Uani 1 1 d . . .
O5 O 0.0294(3) 1.1190(3) 0.1627(2) 0.0565(10) Uani 1 1 d . . .
O6 O 0.1204(3) 0.9959(2) 0.3237(2) 0.0324(7) Uani 1 1 d . . .
O7 O 0.1327(3) 1.1033(3) 0.4205(2) 0.0406(8) Uani 1 1 d . . .
O8 O 0.1122(3) 1.3321(3) 0.3455(3) 0.0629(10) Uani 1 1 d . . .
O14 O 0.4680(8) 0.4464(5) 0.1908(6) 0.220(4) Uani 1 1 d . . .
H1N H 0.741(5) 0.785(4) 0.8482(7) 0.15(3) Uiso 1 1 d D . .
H2N H 0.673(3) 0.913(2) 0.757(3) 0.16(3) Uiso 1 1 d D . .
H3N H 0.837(2) 0.851(4) 0.756(3) 0.16(3) Uiso 1 1 d D . .
H4N H 0.758(5) 0.776(4) 0.739(3) 0.16(3) Uiso 1 1 d D . .
Cl1 Cl 0.51598(16) 0.32341(13) 0.24101(12) 0.0728(4) Uani 1 1 d . . .
O11 O 0.5192(6) 0.3034(7) 0.3339(4) 0.183(3) Uani 1 1 d . . .
O12 O 0.6434(5) 0.2738(7) 0.2004(4) 0.165(3) Uani 1 1 d . . .
O13 O 0.4349(5) 0.2730(4) 0.2319(4) 0.1215(18) Uani 1 1 d . . .

loop_
_atom_site_aniso_label
_atom_site_aniso_U_11
_atom_site_aniso_U_22
_atom_site_aniso_U_33
_atom_site_aniso_U_23
_atom_site_aniso_U_13
_atom_site_aniso_U_12
C1 0.173(7) 0.051(4) 0.090(5) 0.000(3) -0.063(5) -0.040(4)
C2 0.079(4) 0.054(3) 0.035(3) 0.003(2) -0.018(3) -0.026(3)
C3 0.095(5) 0.068(4) 0.045(3) 0.005(3) -0.030(3) -0.026(3)
C4 0.111(6) 0.102(6) 0.050(4) 0.006(4) -0.027(4) -0.039(5)
C5 0.081(4) 0.124(6) 0.031(3) -0.012(3) -0.025(3) -0.038(4)
C6 0.054(3) 0.090(4) 0.029(3) -0.020(3) 0.003(2) -0.035(3)
C7 0.048(3) 0.072(4) 0.031(3) -0.012(3) -0.006(2) -0.030(3)
C8 0.064(4) 0.126(6) 0.030(3) -0.031(3) -0.003(3) -0.050(4)
C9 0.106(5) 0.125(6) 0.073(4) -0.071(4) 0.015(4) -0.069(5)
C10 0.099(5) 0.108(5) 0.090(5) -0.077(4) 0.005(4) -0.054(4)
C11 0.056(3) 0.053(3) 0.080(4) -0.044(3) 0.009(3) -0.026(3)
C12 0.043(3) 0.034(3) 0.060(3) -0.020(2) -0.002(2) -0.016(2)
C13 0.060(4) 0.035(3) 0.079(4) -0.018(3) -0.002(3) -0.014(3)
C14 0.059(3) 0.030(3) 0.063(3) 0.004(2) -0.013(3) -0.007(2)
C15 0.036(3) 0.044(3) 0.043(3) -0.003(2) -0.004(2) -0.013(2)
C16 0.037(3) 0.030(2) 0.035(2) -0.0096(19) -0.005(2) -0.015(2)
C17 0.032(2) 0.032(2) 0.039(2) -0.016(2) 0.001(2) -0.0114(19)
C18 0.055(3) 0.057(3) 0.041(3) -0.023(2) -0.015(2) -0.013(3)
C19 0.090(5) 0.092(5) 0.053(3) -0.002(3) -0.035(3) -0.026(4)
C20 0.038(3) 0.056(3) 0.041(3) -0.027(2) 0.004(2) -0.023(2)
C21 0.058(4) 0.100(5) 0.056(3) -0.044(3) 0.006(3) -0.042(3)
C22 0.093(5) 0.108(6) 0.094(5) -0.080(5) 0.024(4) -0.064(4)
C23 0.093(5) 0.066(4) 0.096(5) -0.049(4) 0.022(4) -0.055(4)
C24 0.051(3) 0.044(3) 0.072(3) -0.034(3) 0.007(3) -0.027(2)
C25 0.027(2) 0.041(3) 0.046(3) -0.023(2) 0.003(2) -0.015(2)
C26 0.044(3) 0.030(3) 0.083(4) -0.014(3) 0.006(3) -0.017(2)
C27 0.053(3) 0.044(3) 0.062(4) 0.019(3) -0.020(3) -0.008(3)
C28 0.045(3) 0.074(4) 0.048(3) 0.012(3) -0.010(3) -0.015(3)
C29 0.033(3) 0.117(6) 0.039(3) -0.030(3) 0.000(2) -0.020(3)
C30 0.033(3) 0.097(5) 0.046(3) -0.045(3) 0.001(2) -0.021(3)
C31 0.047(3) 0.165(7) 0.065(4) -0.079(5) 0.004(3) -0.035(4)
C32 0.076(5) 0.177(8) 0.119(6) -0.127(6) 0.021(4) -0.059(5)
C33 0.058(4) 0.117(5) 0.121(6) -0.101(5) 0.019(4) -0.038(4)
C34 0.044(3) 0.067(4) 0.077(4) -0.055(3) 0.003(3) -0.021(3)
C35 0.025(2) 0.069(3) 0.053(3) -0.044(3) 0.004(2) -0.014(2)
C36 0.106(5) 0.047(3) 0.158(6) -0.048(4) -0.012(5) -0.036(4)
N1 0.055(3) 0.097(4) 0.047(3) -0.045(3) 0.005(2) -0.044(3)
N2 0.059(3) 0.066(3) 0.056(3) -0.042(2) 0.004(2) -0.030(2)
N3 0.036(2) 0.031(2) 0.049(2) -0.0039(19) -0.001(2) -0.0089(18)
N4 0.031(2) 0.066(3) 0.039(2) -0.005(2) -0.0013(19) -0.015(2)
N5 0.049(2) 0.0263(18) 0.0257(17) -0.0099(14) -0.0025(16) -0.0166(17)
Ni1 0.0445(4) 0.0550(4) 0.0355(4) -0.0270(3) 0.0018(3) -0.0252(3)
Ni2 0.0283(3) 0.0330(3) 0.0314(3) -0.0054(3) -0.0055(3) -0.0102(3)
O1 0.126(3) 0.041(2) 0.051(2) 0.0026(17) -0.040(2) -0.030(2)
O2 0.069(2) 0.055(2) 0.039(2) -0.0148(17) -0.0139(19) -0.028(2)
O3 0.0476(18) 0.0330(17) 0.0320(15) -0.0150(13) -0.0073(14) -0.0153(15)
O4 0.067(2) 0.0376(19) 0.0393(18) -0.0136(14) -0.0217(17) -0.0153(17)
O5 0.066(2) 0.053(2) 0.043(2) -0.0090(17) -0.0249(18) -0.011(2)
O6 0.0448(18) 0.0266(16) 0.0333(16) -0.0109(13) -0.0107(14) -0.0152(14)
O7 0.047(2) 0.0405(19) 0.0437(19) -0.0222(15) -0.0099(16) -0.0137(16)
O8 0.080(3) 0.041(2) 0.084(3) -0.0293(19) -0.014(2) -0.0258(19)
O14 0.274(8) 0.058(4) 0.353(10) -0.006(5) -0.165(8) -0.064(5)
Cl1 0.0811(11) 0.0578(9) 0.0952(11) -0.0233(8) -0.0336(9) -0.0272(8)
O11 0.173(6) 0.328(10) 0.124(5) -0.129(6) -0.005(4) -0.115(6)
O12 0.098(4) 0.260(8) 0.161(5) -0.109(5) -0.018(4) -0.047(5)
O13 0.151(4) 0.113(4) 0.149(5) -0.027(3) -0.050(4) -0.089(4)

loop_
_atom_type_symbol
_atom_type_description
_atom_type_scat_dispersion_real
_atom_type_scat_dispersion_imag
_atom_type_scat_source
C C 0.0033 0.0016 'International Tables Vol C Tables 4.2.6.8 and 6.1.1.4'
H H 0.0000 0.0000 'International Tables Vol C Tables 4.2.6.8 and 6.1.1.4'
Cl Cl 0.1484 0.1585 'International Tables Vol C Tables 4.2.6.8 and 6.1.1.4'
N N 0.0061 0.0033 'International Tables Vol C Tables 4.2.6.8 and 6.1.1.4'
Ni Ni 0.3393 1.1124 'International Tables Vol C Tables 4.2.6.8 and 6.1.1.4'
O O 0.0106 0.0060 'International Tables Vol C Tables 4.2.6.8 and 6.1.1.4'

loop_
_geom_angle_atom_site_label_1
_geom_angle_atom_site_label_2
_geom_angle_atom_site_label_3
_geom_angle
_geom_angle_site_symmetry_1
_geom_angle_site_symmetry_3
_geom_angle_publ_flag
O1 C1 H1A 109.5 . . ?
O1 C1 H1B 109.5 . . ?
H1A C1 H1B 109.5 . . ?
O1 C1 H1C 109.5 . . ?
H1A C1 H1C 109.5 . . ?
H1B C1 H1C 109.5 . . ?
O1 C2 C3 125.3(5) . . ?
O1 C2 C7 114.3(4) . . ?
C3 C2 C7 120.3(6) . . ?
C4 C3 C2 121.6(6) . . ?
C4 C3 H3 119.2 . . ?
C2 C3 H3 119.2 . . ?
C3 C4 C5 120.4(6) . . ?
C3 C4 H4 119.8 . . ?
C5 C4 H4 119.8 . . ?
C4 C5 C6 119.8(6) . . ?
C4 C5 H5 120.1 . . ?
C6 C5 H5 120.1 . . ?
C7 C6 C8 120.5(5) . . ?
C7 C6 C5 120.7(6) . . ?
C8 C6 C5 118.7(5) . . ?
O2 C7 C6 124.5(5) . . ?
O2 C7 C2 118.4(5) . . ?
C6 C7 C2 117.1(5) . . ?
N1 C8 C6 126.7(5) . . ?
N1 C8 H8 116.7 . . ?
C6 C8 H8 116.7 . . ?
N1 C9 C10 108.4(4) . . ?
N1 C9 H9A 110.0 . . ?
C10 C9 H9A 110.0 . . ?
N1 C9 H9B 110.0 . . ?
C10 C9 H9B 110.0 . . ?
H9A C9 H9B 108.4 . . ?
C9 C10 N2 107.4(4) . . ?
C9 C10 H10A 110.2 . . ?
N2 C10 H10A 110.2 . . ?
C9 C10 H10B 110.2 . . ?
N2 C10 H10B 110.2 . . ?
H10A C10 H10B 108.5 . . ?
N2 C11 C12 126.2(5) . . ?
N2 C11 H11 116.9 . . ?
C12 C11 H11 116.9 . . ?
C13 C12 C17 119.8(5) . . ?
C13 C12 C11 119.6(5) . . ?
C17 C12 C11 120.6(4) . . ?
C14 C13 C12 121.2(5) . . ?
C14 C13 H13 119.4 . . ?
C12 C13 H13 119.4 . . ?
C13 C14 C15 120.7(5) . . ?
C13 C14 H14 119.6 . . ?
C15 C14 H14 119.6 . . ?
C16 C15 C14 118.8(5) . . ?
C16 C15 H15 120.6 . . ?
C14 C15 H15 120.6 . . ?
O4 C16 C15 123.6(4) . . ?
O4 C16 C17 114.8(3) . . ?
C15 C16 C17 121.7(4) . . ?
O3 C17 C16 118.4(4) . . ?
O3 C17 C12 123.8(4) . . ?
C16 C17 C12 117.8(4) . . ?
O4 C18 H18A 109.5 . . ?
O4 C18 H18B 109.5 . . ?
H18A C18 H18B 109.5 . . ?
O4 C18 H18C 109.5 . . ?
H18A C18 H18C 109.5 . . ?
H18B C18 H18C 109.5 . . ?
O5 C19 H19A 109.5 . . ?
O5 C19 H19B 109.5 . . ?
H19A C19 H19B 109.5 . . ?
O5 C19 H19C 109.5 . . ?
H19A C19 H19C 109.5 . . ?
H19B C19 H19C 109.5 . . ?
O5 C20 C21 124.9(5) . . ?
O5 C20 C25 114.6(4) . . ?
C21 C20 C25 120.5(5) . . ?
C20 C21 C22 120.2(6) . . ?
C20 C21 H21 119.9 . . ?
C22 C21 H21 119.9 . . ?
C23 C22 C21 120.5(5) . . ?
C23 C22 H22 119.8 . . ?
C21 C22 H22 119.8 . . ?
C22 C23 C24 121.0(6) . . ?
C22 C23 H23 119.5 . . ?
C24 C23 H23 119.5 . . ?
C25 C24 C26 121.5(4) . . ?
C25 C24 C23 119.4(5) . . ?
C26 C24 C23 119.0(5) . . ?
O6 C25 C24 124.1(4) . . ?
O6 C25 C20 117.6(4) . . ?
C24 C25 C20 118.3(4) . . ?
N3 C26 C24 125.3(5) . . ?
N3 C26 H26 117.4 . . ?
C24 C26 H26 117.4 . . ?
C28 C27 N3 106.7(4) . . ?
C28 C27 H27A 110.4 . . ?
N3 C27 H27A 110.4 . . ?
C28 C27 H27B 110.4 . . ?
N3 C27 H27B 110.4 . . ?
H27A C27 H27B 108.6 . . ?
N4 C28 C27 106.5(4) . . ?
N4 C28 H28A 110.4 . . ?
C27 C28 H28A 110.4 . . ?
N4 C28 H28B 110.4 . . ?
C27 C28 H28B 110.4 . . ?
H28A C28 H28B 108.6 . . ?
N4 C29 C30 127.3(5) . . ?
N4 C29 H29 116.4 . . ?
C30 C29 H29 116.4 . . ?
C35 C30 C31 120.0(6) . . ?
C35 C30 C29 119.6(5) . . ?
C31 C30 C29 120.4(6) . . ?
C32 C31 C30 120.5(6) . . ?
C32 C31 H31 119.8 . . ?
C30 C31 H31 119.8 . . ?
C31 C32 C33 120.7(6) . . ?
C31 C32 H32 119.6 . . ?
C33 C32 H32 119.6 . . ?
C34 C33 C32 120.2(7) . . ?
C34 C33 H33 119.9 . . ?
C32 C33 H33 119.9 . . ?
C33 C34 O8 124.1(6) . . ?
C33 C34 C35 121.5(6) . . ?
O8 C34 C35 114.5(4) . . ?
O7 C35 C30 125.2(5) . . ?
O7 C35 C34 117.6(5) . . ?
C30 C35 C34 117.2(5) . . ?
O8 C36 H36A 109.5 . . ?
O8 C36 H36B 109.5 . . ?
H36A C36 H36B 109.5 . . ?
O8 C36 H36C 109.5 . . ?
H36A C36 H36C 109.5 . . ?
H36B C36 H36C 109.5 . . ?
C8 N1 C9 121.1(5) . . ?
C8 N1 Ni1 126.3(4) . . ?
C9 N1 Ni1 112.2(4) . . ?
C11 N2 C10 119.4(5) . . ?
C11 N2 Ni1 127.1(4) . . ?
C10 N2 Ni1 113.4(4) . . ?
C26 N3 C27 120.4(5) . . ?
C26 N3 Ni2 126.8(4) . . ?
C27 N3 Ni2 112.6(4) . . ?
C29 N4 C28 121.3(5) . . ?
C29 N4 Ni2 125.7(4) . . ?
C28 N4 Ni2 112.8(4) . . ?
H1N N5 H2N 109(3) . . ?
H1N N5 H3N 109(3) . . ?
H2N N5 H3N 109(3) . . ?
H1N N5 H4N 109(3) . . ?
H2N N5 H4N 109(3) . . ?
H3N N5 H4N 109(3) . . ?
O3 Ni1 N2 94.25(17) . . ?
O3 Ni1 N1 177.58(16) . . ?
N2 Ni1 N1 86.6(2) . . ?
O3 Ni1 O2 85.64(13) . . ?
N2 Ni1 O2 177.56(17) . . ?
N1 Ni1 O2 93.58(19) . . ?
N3 Ni2 O6 94.81(17) . . ?
N3 Ni2 N4 86.3(2) . . ?
O6 Ni2 N4 175.76(16) . . ?
N3 Ni2 O7 175.35(15) . . ?
O6 Ni2 O7 84.66(13) . . ?
N4 Ni2 O7 94.57(18) . . ?
C2 O1 C1 117.3(4) . . ?
C7 O2 Ni1 128.0(3) . . ?
C17 O3 Ni1 128.1(3) . . ?
C16 O4 C18 118.9(3) . . ?
C20 O5 C19 119.0(4) . . ?
C25 O6 Ni2 126.8(3) . . ?
C35 O7 Ni2 127.3(3) . . ?
C34 O8 C36 117.2(4) . . ?
O14 Cl1 O11 111.3(5) . . ?
O14 Cl1 O13 105.6(4) . . ?
O11 Cl1 O13 112.2(4) . . ?
O14 Cl1 O12 108.5(5) . . ?
O11 Cl1 O12 108.2(4) . . ?
O13 Cl1 O12 111.1(4) . . ?

loop_
_geom_bond_atom_site_label_1
_geom_bond_atom_site_label_2
_geom_bond_distance
_geom_bond_site_symmetry_2
_geom_bond_publ_flag
C1 O1 1.429(6) . ?
C1 H1A 0.9600 . ?
C1 H1B 0.9600 . ?
C1 H1C 0.9600 . ?
C2 O1 1.359(6) . ?
C2 C3 1.380(7) . ?
C2 C7 1.424(7) . ?
C3 C4 1.363(8) . ?
C3 H3 0.9300 . ?
C4 C5 1.367(8) . ?
C4 H4 0.9300 . ?
C5 C6 1.416(7) . ?
C5 H5 0.9300 . ?
C6 C7 1.404(7) . ?
C6 C8 1.412(8) . ?
C7 O2 1.306(6) . ?
C8 N1 1.301(7) . ?
C8 H8 0.9300 . ?
C9 N1 1.459(7) . ?
C9 C10 1.481(8) . ?
C9 H9A 0.9700 . ?
C9 H9B 0.9700 . ?
C10 N2 1.487(6) . ?
C10 H10A 0.9700 . ?
C10 H10B 0.9700 . ?
C11 N2 1.279(6) . ?
C11 C12 1.425(7) . ?
C11 H11 0.9300 . ?
C12 C13 1.404(7) . ?
C12 C17 1.414(6) . ?
C13 C14 1.350(7) . ?
C13 H13 0.9300 . ?
C14 C15 1.415(7) . ?
C14 H14 0.9300 . ?
C15 C16 1.383(6) . ?
C15 H15 0.9300 . ?
C16 O4 1.362(5) . ?
C16 C17 1.414(6) . ?
C17 O3 1.315(5) . ?
C18 O4 1.420(5) . ?
C18 H18A 0.9600 . ?
C18 H18B 0.9600 . ?
C18 H18C 0.9600 . ?
C19 O5 1.422(6) . ?
C19 H19A 0.9600 . ?
C19 H19B 0.9600 . ?
C19 H19C 0.9600 . ?
C20 O5 1.354(5) . ?
C20 C21 1.378(7) . ?
C20 C25 1.422(6) . ?
C21 C22 1.407(8) . ?
C21 H21 0.9300 . ?
C22 C23 1.338(9) . ?
C22 H22 0.9300 . ?
C23 C24 1.429(7) . ?
C23 H23 0.9300 . ?
C24 C25 1.403(6) . ?
C24 C26 1.420(7) . ?
C25 O6 1.304(5) . ?
C26 N3 1.279(7) . ?
C26 H26 0.9300 . ?
C27 C28 1.483(7) . ?
C27 N3 1.483(6) . ?
C27 H27A 0.9700 . ?
C27 H27B 0.9700 . ?
C28 N4 1.461(6) . ?
C28 H28A 0.9700 . ?
C28 H28B 0.9700 . ?
C29 N4 1.289(7) . ?
C29 C30 1.423(8) . ?
C29 H29 0.9300 . ?
C30 C35 1.406(7) . ?
C30 C31 1.411(7) . ?
C31 C32 1.357(9) . ?
C31 H31 0.9300 . ?
C32 C33 1.376(10) . ?
C32 H32 0.9300 . ?
C33 C34 1.370(7) . ?
C33 H33 0.9300 . ?
C34 O8 1.385(6) . ?
C34 C35 1.416(7) . ?
C35 O7 1.304(5) . ?
C36 O8 1.426(6) . ?
C36 H36A 0.9600 . ?
C36 H36B 0.9600 . ?
C36 H36C 0.9600 . ?
N1 Ni1 1.860(4) . ?
N2 Ni1 1.846(4) . ?
N3 Ni2 1.841(4) . ?
N4 Ni2 1.850(4) . ?
N5 H1N 1.051(15) . ?
N5 H2N 1.049(15) . ?
N5 H3N 1.05(3) . ?
N5 H4N 1.05(3) . ?
Ni1 O3 1.842(3) . ?
Ni1 O2 1.866(3) . ?
Ni2 O6 1.843(3) . ?
Ni2 O7 1.850(3) . ?
O14 Cl1 1.373(5) . ?
Cl1 O11 1.375(6) . ?
Cl1 O13 1.402(4) . ?
Cl1 O12 1.413(5) . ?
